data_4074940
loop_
_publ_author_name
'Esteruelas, Miguel A.'
'L\'opez, Ana M.'
'Mateo, A. Concepci\'on'
'O\~nate, Enrique'

_publ_section_title
;
 New Half-Sandwich Alkyl, Aryl, Aryloxide, and Propargyloxide Titanium(IV)
 Complexes Containing a Cyclopentadienyl Ligand with a Pendant Ether
 Substituent: Behavior and Influence in the Hydroamination of
 Alkynes of the Ether Group
;
_journal_coden_ASTM ORGND7
_journal_issue 6
_journal_name_full Organometallics
_journal_page_first 1448
_journal_page_last 1460
_journal_paper_doi 10.1021/om051031b
_journal_volume 25
_journal_year 2006
_chemical_formula_sum 'C9 H14 Cl2 O Ti'
_chemical_formula_weight 257.00
_space_group_IT_number 4
_symmetry_cell_setting monoclinic
_symmetry_space_group_name_Hall 'P 2yb'
_symmetry_space_group_name_H-M 'P 1 21 1'
_atom_sites_solution_hydrogens geom
_atom_sites_solution_primary direct
_atom_sites_solution_secondary difmap
_audit_creation_method SHELXL-97
_cell_angle_alpha 90.00
_cell_angle_beta 109.0610(10)
_cell_angle_gamma 90.00
_cell_formula_units_Z 2
_cell_length_a 6.8794(6)
_cell_length_b 9.2704(8)
_cell_length_c 9.0919(8)
_cell_measurement_reflns_used 2614
_cell_measurement_temperature 100(2)
_cell_measurement_theta_max 28
_cell_measurement_theta_min 2
_cell_volume 548.04(8)
_computing_cell_refinement 'SAINT+ v. 6.02 (Bruker AXS, 1999)'
_computing_data_collection 'SMART v. 5.625 (Bruker AXS, 2000)'
_computing_data_reduction 'SAINT+ v. 6.02 (Bruker AXS, 1999)'
_computing_molecular_graphics 'XP, SHELXTL v. 6.1 (Bruker, 2000)'
_computing_publication_material 'XCIF, SHELXTL v. 6.1 (Bruker, 2000)'
_computing_structure_refinement 'SHELXL-97 (Sheldrick, 1997)'
_computing_structure_solution 'SHELXS-97 (Sheldrick, 1990)'
_diffrn_ambient_temperature 100(2)
_diffrn_detector_area_resol_mean 8.26
_diffrn_measured_fraction_theta_full 0.996
_diffrn_measured_fraction_theta_max 0.941
_diffrn_measurement_device_type 'Bruker SMART APEX CCD system'
_diffrn_measurement_method '\w rotations with narrow frames'
_diffrn_radiation_monochromator graphite
_diffrn_radiation_source 'normal-focus sealed tube'
_diffrn_radiation_type MoK\a
_diffrn_radiation_wavelength 0.71073
_diffrn_reflns_av_R_equivalents 0.0232
_diffrn_reflns_av_sigmaI/netI 0.0428
_diffrn_reflns_limit_h_max 8
_diffrn_reflns_limit_h_min -9
_diffrn_reflns_limit_k_max 12
_diffrn_reflns_limit_k_min -12
_diffrn_reflns_limit_l_max 12
_diffrn_reflns_limit_l_min -12
_diffrn_reflns_number 6739
_diffrn_reflns_theta_full 27.50
_diffrn_reflns_theta_max 28.71
_diffrn_reflns_theta_min 2.37
_diffrn_standards_decay_% 'no decay'
_exptl_absorpt_coefficient_mu 1.226
_exptl_absorpt_correction_T_max 0.894
_exptl_absorpt_correction_T_min 0.727
_exptl_absorpt_correction_type multi-scan
_exptl_absorpt_process_details
;
 Absorption correction performed with SADABS program. This is based on the
method of Blessing: Blessing, R. H., Acta Crystallogr., Sect. A 1995, 51, 33.
;
_exptl_crystal_colour orange
_exptl_crystal_density_diffrn 1.557
_exptl_crystal_density_method 'not measured'
_exptl_crystal_description 'irregular block'
_exptl_crystal_F_000 264
_exptl_crystal_size_max 0.20
_exptl_crystal_size_mid 0.12
_exptl_crystal_size_min 0.10
_refine_diff_density_max 0.406
_refine_diff_density_min -0.387
_refine_diff_density_rms 0.081
_refine_ls_abs_structure_details 'Flack H D (1983), Acta Cryst. A39, 876-881'
_refine_ls_abs_structure_Flack 0.45(8)
_refine_ls_extinction_method none
_refine_ls_goodness_of_fit_ref 1.015
_refine_ls_hydrogen_treatment constr
_refine_ls_matrix_type full
_refine_ls_number_parameters 121
_refine_ls_number_reflns 2597
_refine_ls_number_restraints 11
_refine_ls_restrained_S_all 1.014
_refine_ls_R_factor_all 0.0491
_refine_ls_R_factor_gt 0.0362
_refine_ls_shift/su_max 0.005
_refine_ls_shift/su_mean 0.001
_refine_ls_structure_factor_coef Fsqd
_refine_ls_weighting_details 'calc w=1/[\s^2^(Fo^2^)+(0.0524P)^2^+0.0000P] where P=(Fo^2^+2Fc^2^)/3'
_refine_ls_weighting_scheme calc
_refine_ls_wR_factor_gt 0.0889
_refine_ls_wR_factor_ref 0.0958
_reflns_number_gt 2068
_reflns_number_total 2597
_reflns_threshold_expression >2sigma(I)
_cod_data_source_file om051031bsi20060118_072729.cif
_cod_data_source_block mae128as
_cod_original_sg_symbol_H-M 'P  1 21 1'
_cod_database_code 4074940

loop_
_symmetry_equiv_pos_as_xyz
'x, y, z'
'-x, y+1/2, -z'

loop_
_atom_site_label
_atom_site_type_symbol
_atom_site_fract_x
_atom_site_fract_y
_atom_site_fract_z
_atom_site_U_iso_or_equiv
_atom_site_adp_type
_atom_site_occupancy
_atom_site_symmetry_multiplicity
_atom_site_calc_flag
_atom_site_refinement_flags
Ti Ti 0.67573(6) 0.67919(18) 0.21860(5) 0.01697(13) Uani 1 1 d .
Cl1 Cl 0.5666(3) 0.89483(8) 0.2926(2) 0.0314(4) Uani 1 1 d .
Cl2 Cl 0.5683(3) 0.46270(10) 0.2908(3) 0.0379(5) Uani 1 1 d .
O O 0.8673(3) 0.6831(7) 0.4834(2) 0.0282(5) Uani 1 1 d .
C1 C 0.3946(4) 0.6719(10) 0.0267(3) 0.0282(7) Uani 1 1 d .
H1A H 0.2779 0.6687 0.0660 0.042 Uiso 1 1 calc R
H1B H 0.3932 0.5856 -0.0359 0.042 Uiso 1 1 calc R
H1C H 0.3839 0.7581 -0.0378 0.042 Uiso 1 1 calc R
C2 C 1.0558(5) 0.6155(4) 0.5271(4) 0.0247(7) Uani 1 1 d .
H2A H 1.0384 0.5099 0.5127 0.030 Uiso 1 1 calc R
H2B H 1.1329 0.6354 0.6378 0.030 Uiso 1 1 calc R
C3 C 1.1727(4) 0.6780(10) 0.4203(3) 0.0321(7) Uani 1 1 d .
H3A H 1.2205 0.7772 0.4538 0.038 Uiso 1 1 calc R
H3B H 1.2944 0.6177 0.4282 0.038 Uiso 1 1 calc R
C4 C 1.0302(4) 0.6799(10) 0.2551(3) 0.0222(6) Uani 1 1 d U
C5 C 0.9437(10) 0.8028(7) 0.1691(9) 0.0218(13) Uani 1 1 d U
H5 H 0.9715 0.9003 0.2012 0.026 Uiso 1 1 calc R
C6 C 0.8028(10) 0.7524(9) 0.0211(9) 0.0280(12) Uani 1 1 d U
H6 H 0.7187 0.8106 -0.0612 0.034 Uiso 1 1 calc R
C7 C 0.8154(10) 0.6012(8) 0.0233(8) 0.0266(12) Uani 1 1 d U
H7 H 0.7428 0.5392 -0.0597 0.032 Uiso 1 1 calc R
C8 C 0.9460(10) 0.5582(7) 0.1607(9) 0.0244(14) Uani 1 1 d U
H8 H 0.9777 0.4606 0.1908 0.029 Uiso 1 1 calc R
C9 C 0.7692(4) 0.6839(9) 0.6014(3) 0.0262(7) Uani 1 1 d .
H9A H 0.7059 0.5896 0.6040 0.039 Uiso 1 1 calc R
H9B H 0.6630 0.7589 0.5773 0.039 Uiso 1 1 calc R
H9C H 0.8719 0.7037 0.7030 0.039 Uiso 1 1 calc R

loop_
_atom_site_aniso_label
_atom_site_aniso_U_11
_atom_site_aniso_U_22
_atom_site_aniso_U_33
_atom_site_aniso_U_23
_atom_site_aniso_U_13
_atom_site_aniso_U_12
Ti 0.0135(2) 0.0246(2) 0.0151(2) 0.0004(7) 0.00766(17) 0.0014(6)
Cl1 0.0380(12) 0.0291(10) 0.0315(11) 0.0002(8) 0.0175(9) 0.0073(7)
Cl2 0.0494(13) 0.0354(12) 0.0357(13) -0.0055(9) 0.0231(11) -0.0097(8)
O 0.0150(9) 0.0563(14) 0.0164(9) -0.006(3) 0.0093(7) 0.005(3)
C1 0.0147(12) 0.048(2) 0.0224(14) 0.007(4) 0.0074(11) 0.000(3)
C2 0.0185(17) 0.0360(18) 0.0200(16) 0.0019(14) 0.0071(14) 0.0059(14)
C3 0.0139(12) 0.064(2) 0.0198(13) 0.002(5) 0.0078(11) 0.004(4)
C4 0.0141(12) 0.0352(15) 0.0201(12) -0.005(3) 0.0093(10) 0.010(3)
C5 0.022(4) 0.030(2) 0.020(3) -0.003(2) 0.015(3) -0.006(2)
C6 0.012(3) 0.055(2) 0.022(3) 0.009(3) 0.011(2) 0.000(3)
C7 0.023(3) 0.042(2) 0.020(3) -0.013(3) 0.015(2) -0.011(3)
C8 0.018(4) 0.028(2) 0.035(4) -0.001(2) 0.019(3) 0.001(2)
C9 0.0211(13) 0.0423(19) 0.0188(13) 0.015(4) 0.0113(11) 0.003(3)

loop_
_atom_type_symbol
_atom_type_description
_atom_type_scat_dispersion_real
_atom_type_scat_dispersion_imag
_atom_type_scat_source
C C 0.0033 0.0016 'International Tables Vol C Tables 4.2.6.8 and 6.1.1.4'
H H 0.0000 0.0000 'International Tables Vol C Tables 4.2.6.8 and 6.1.1.4'
O O 0.0106 0.0060 'International Tables Vol C Tables 4.2.6.8 and 6.1.1.4'
Cl Cl 0.1484 0.1585 'International Tables Vol C Tables 4.2.6.8 and 6.1.1.4'
Ti Ti 0.2776 0.4457 'International Tables Vol C Tables 4.2.6.8 and 6.1.1.4'

loop_
_geom_angle_atom_site_label_1
_geom_angle_atom_site_label_2
_geom_angle_atom_site_label_3
_geom_angle
C1 Ti Cl2 85.2(2)
C1 Ti Cl1 88.4(2)
Cl2 Ti Cl1 120.33(3)
C1 Ti C5 114.7(2)
Cl2 Ti C5 145.90(18)
Cl1 Ti C5 89.05(17)
C1 Ti O 153.53(9)
Cl2 Ti O 81.13(16)
Cl1 Ti O 79.30(15)
C5 Ti O 88.6(2)
C1 Ti C6 81.3(2)
Cl2 Ti C6 134.9(2)
Cl1 Ti C6 102.2(2)
C5 Ti C6 36.3(2)
O Ti C6 124.04(19)
C1 Ti C4 137.25(10)
Cl2 Ti C4 112.1(2)
Cl1 Ti C4 112.2(2)
C5 Ti C4 34.8(2)
O Ti C4 69.19(7)
C6 Ti C4 58.49(19)
C1 Ti C8 111.7(2)
Cl2 Ti C8 89.94(17)
Cl1 Ti C8 145.67(17)
C5 Ti C8 57.61(10)
O Ti C8 91.0(2)
C6 Ti C8 56.7(3)
C4 Ti C8 35.0(2)
C1 Ti C7 82.0(2)
Cl2 Ti C7 101.07(19)
Cl1 Ti C7 136.5(2)
C5 Ti C7 58.1(2)
O Ti C7 122.81(19)
C6 Ti C7 34.52(12)
C4 Ti C7 57.02(18)
C8 Ti C7 32.7(2)
C2 O C9 114.4(3)
C2 O Ti 116.8(2)
C9 O Ti 121.53(15)
Ti C1 H1A 109.5
Ti C1 H1B 109.5
H1A C1 H1B 109.5
Ti C1 H1C 109.5
H1A C1 H1C 109.5
H1B C1 H1C 109.5
O C2 C3 106.2(4)
O C2 H2A 110.5
C3 C2 H2A 110.5
O C2 H2B 110.5
C3 C2 H2B 110.5
H2A C2 H2B 108.7
C4 C3 C2 109.0(3)
C4 C3 H3A 109.9
C2 C3 H3A 109.9
C4 C3 H3B 109.9
C2 C3 H3B 109.9
H3A C3 H3B 108.3
C5 C4 C8 107.1(2)
C5 C4 C3 126.0(7)
C8 C4 C3 126.8(7)
C5 C4 Ti 72.0(3)
C8 C4 Ti 73.3(3)
C3 C4 Ti 116.69(16)
C4 C5 C6 106.8(6)
C4 C5 Ti 73.2(3)
C6 C5 Ti 72.0(4)
C4 C5 H5 126.6
C6 C5 H5 126.6
Ti C5 H5 120.0
C7 C6 C5 106.7(8)
C7 C6 Ti 74.7(5)
C5 C6 Ti 71.7(4)
C7 C6 H6 126.6
C5 C6 H6 126.6
Ti C6 H6 119.0
C8 C7 C6 109.2(8)
C8 C7 Ti 72.9(4)
C6 C7 Ti 70.8(5)
C8 C7 H7 125.4
C6 C7 H7 125.4
Ti C7 H7 122.5
C7 C8 C4 110.1(6)
C7 C8 Ti 74.4(4)
C4 C8 Ti 71.7(3)
C7 C8 H8 124.9
C4 C8 H8 124.9
Ti C8 H8 120.6
O C9 H9A 109.5
O C9 H9B 109.5
H9A C9 H9B 109.5
O C9 H9C 109.5
H9A C9 H9C 109.5
H9B C9 H9C 109.5

loop_
_geom_bond_atom_site_label_1
_geom_bond_atom_site_label_2
_geom_bond_distance
Ti C1 2.141(3)
Ti Cl2 2.307(2)
Ti Cl1 2.3114(18)
Ti C5 2.336(6)
Ti O 2.3373(18)
Ti C6 2.340(7)
Ti C4 2.351(2)
Ti C8 2.373(6)
Ti C7 2.391(7)
O C2 1.377(5)
O C9 1.441(3)
C1 H1A 0.9800
C1 H1B 0.9800
C1 H1C 0.9800
C2 C3 1.561(5)
C2 H2A 0.9900
C2 H2B 0.9900
C3 C4 1.501(3)
C3 H3A 0.9900
C3 H3B 0.9900
C4 C5 1.400(9)
C4 C8 1.421(9)
C5 C6 1.455(10)
C5 H5 0.9500
C6 C7 1.404(5)
C6 H6 0.9500
C7 C8 1.340(10)
C7 H7 0.9500
C8 H8 0.9500
C9 H9A 0.9800
C9 H9B 0.9800
C9 H9C 0.9800
